data_4344010
loop_
_publ_author_name
'Pedersen, Kasper S.'
'Dreiser, Jan'
'Weihe, H\/ogni'
'Sibille, Romain'
'Johannesen, Heini V.'
'S\/orensen, Mikkel A'
'Nielsen, Bjarne E.'
'Sigrist, Marc'
'Mutka, Hannu'
'Rols, Stephane'
'Bendix, Jesper'
'Piligkos, Stergios'

_publ_section_title
;
 Design of Single-Molecule Magnets: Insufficiency of the Anisotropy
 Barrier as the Sole Criterion.
;
_journal_issue 15
_journal_name_full 'Inorganic chemistry'
_journal_page_first 7600
_journal_page_last 7606
_journal_paper_doi 10.1021/acs.inorgchem.5b01209
_journal_volume 54
_journal_year 2015
_chemical_formula_moiety 'C27 H27 N4 O3 Yb1'
_chemical_formula_sum 'C27 H27 N4 O3 Yb'
_chemical_formula_weight 628.58
_space_group_crystal_system trigonal
_space_group_IT_number 165
_space_group_name_Hall '-P 3 2"c'
_space_group_name_H-M_alt 'P -3 c 1'
_symmetry_Int_Tables_number 165
_symmetry_space_group_name_Hall '-P 3 2"c'
_symmetry_space_group_name_H-M 'P -3 c 1'
_audit_creation_date 2015-01-20
_audit_creation_method
;
Olex2 1.2
(compiled 2015.01.19 svn.r3143 for OlexSys, GUI svn.r4992)
;
_cell_angle_alpha 90
_cell_angle_beta 90
_cell_angle_gamma 120
_cell_formula_units_Z 4
_cell_length_a 12.9293(4)
_cell_length_b 12.9293(4)
_cell_length_c 16.3080(6)
_cell_measurement_reflns_used 8238
_cell_measurement_temperature 122(1)
_cell_measurement_theta_max 33.45
_cell_measurement_theta_min 2.50
_cell_volume 2360.92(13)
_computing_molecular_graphics 'Olex2 (Dolomanov et al., 2009)'
_computing_publication_material 'Olex2 (Dolomanov et al., 2009)'
_computing_structure_refinement 'olex2.refine (Bourhis et al., 2013)'
_diffrn_ambient_temperature 122(1)
_diffrn_measured_fraction_theta_full 0.9988
_diffrn_measured_fraction_theta_max 0.9996
_diffrn_measurement_device_type 'Bruker APEX-II CCD'
_diffrn_measurement_method '\f and \w scans'
_diffrn_radiation_type 'Mo K\a'
_diffrn_radiation_wavelength 0.71073
_diffrn_reflns_av_R_equivalents 0.0458
_diffrn_reflns_av_unetI/netI 0.0292
_diffrn_reflns_limit_h_max 18
_diffrn_reflns_limit_h_min -18
_diffrn_reflns_limit_k_max 17
_diffrn_reflns_limit_k_min -16
_diffrn_reflns_limit_l_max 23
_diffrn_reflns_limit_l_min -20
_diffrn_reflns_number 19581
_diffrn_reflns_theta_full 30.9927
_diffrn_reflns_theta_max 30.99
_diffrn_reflns_theta_min 2.50
_diffrn_standards_number 0
_exptl_absorpt_coefficient_mu 3.999
_exptl_absorpt_correction_T_max 0.7467
_exptl_absorpt_correction_T_min 0.3691
_exptl_absorpt_correction_type multi-scan
_exptl_absorpt_process_details
;
SADABS-2012/1 (Bruker,2012) was used for absorption correction.
wR2(int) was 0.1260 before and 0.0519 after correction.
The Ratio of minimum to maximum transmission is 0.4943.
The \l/2 correction factor is 0.0000.
;
_exptl_crystal_colour yellow
_exptl_crystal_colour_primary yellow
_exptl_crystal_density_diffrn 1.7683
_exptl_crystal_description Rod
_exptl_crystal_F_000 1243.6689
_exptl_crystal_size_max 0.5
_exptl_crystal_size_mid 0.5
_exptl_crystal_size_min 0.5
_refine_diff_density_max 2.3211
_refine_diff_density_min -2.0007
_refine_diff_density_rms 0.2418
_refine_ls_d_res_high 0.6901
_refine_ls_d_res_low 8.1540
_refine_ls_extinction_expression Fc^*^=kFc[1+0.001xFc^2^\l^3^/sin(2\q)]^-1/4^
_refine_ls_goodness_of_fit_ref 1.0402
_refine_ls_hydrogen_treatment mixed
_refine_ls_matrix_type full
_refine_ls_number_constraints 16
_refine_ls_number_parameters 106
_refine_ls_number_reflns 2515
_refine_ls_number_restraints 0
_refine_ls_restrained_S_all 1.0402
_refine_ls_R_factor_all 0.0441
_refine_ls_R_factor_gt 0.0260
_refine_ls_shift/su_max 0.0020
_refine_ls_shift/su_mean 0.0001
_refine_ls_structure_factor_coef Fsqd
_refine_ls_weighting_details 'w=1/[\s^2^(Fo^2^)+(0.0441P)^2^+2.2055P] where P=(Fo^2^+2Fc^2^)/3'
_refine_ls_weighting_scheme calc
_refine_ls_wR_factor_gt 0.0684
_refine_ls_wR_factor_ref 0.0787
_reflns_Friedel_coverage 0.0
_reflns_limit_h_max 16
_reflns_limit_h_min 0
_reflns_limit_k_max 9
_reflns_limit_k_min 0
_reflns_limit_l_max 23
_reflns_limit_l_min -23
_reflns_number_gt 1853
_reflns_number_total 2515
_reflns_threshold_expression I>=2u(I)
_cod_data_source_file ic5b01209_si_002.cif
_cod_data_source_block mo_D8V748_0m_kasper
_cod_depositor_comments 'Adding full bibliography for 4344010.cif.'
_cod_database_code 4344010
_olex2_refinement_description
;
1. Others
 Fixed U13: Yb1(0) N2(0)
 Fixed U23: Yb1(0) N2(0)
 Fixed X: Yb1(0.666667) N2(0.666667)
 Fixed Y: Yb1(0.333333) N2(0.333333)
;
_olex2_submission_special_instructions 'No special instructions were received'

loop_
_space_group_symop_id
_space_group_symop_operation_xyz
1 x,y,z
2 -y,x-y,z
3 -x+y,-x,z
4 x-y,-y,-z+1/2
5 -x,-x+y,-z+1/2
6 y,x,-z+1/2
7 -x,-y,-z
8 y,-x+y,-z
9 x-y,x,-z
10 -x+y,y,z-1/2
11 x,x-y,z-1/2
12 -y,-x,z-1/2

loop_
_atom_site_label
_atom_site_type_symbol
_atom_site_fract_x
_atom_site_fract_y
_atom_site_fract_z
_atom_site_U_iso_or_equiv
_atom_site_adp_type
_atom_site_occupancy
_atom_site_site_symmetry_order
_atom_site_refinement_flags_posn
_atom_site_refinement_flags_adp
_atom_site_refinement_flags_occupancy
Yb1 Yb 0.666666666667 0.333333333333 0.205088(3) 0.00845(7) Uani 1.000000 3 S T P
O1 O 0.646564(3) 0.464177(3) 0.134602(3) 0.0149(3) Uani 1.000000 1 . . .
C10 C 0.486170(3) 0.345644(3) 0.343009(3) 0.0167(3) Uani 1.000000 1 . . .
H10a H 0.534542(3) 0.433353(3) 0.336238(3) 0.0200(4) Uiso 1.000000 1 R . .
H10b H 0.406307(3) 0.325409(3) 0.363858(3) 0.0200(4) Uiso 1.000000 1 R . .
N2 N 0.666666666667 0.333333333333 0.370932(3) 0.0103(5) Uani 1.000000 3 S T P
N4 N 0.475237(3) 0.285280(3) 0.264324(3) 0.0142(3) Uani 1.000000 1 . . .
C2 C 0.699560(3) 0.579131(3) 0.120874(3) 0.0115(3) Uani 1.000000 1 . . .
C3 C 0.660833(3) 0.624562(3) 0.055940(3) 0.0136(3) Uani 1.000000 1 . . .
H3 H 0.594711(3) 0.570506(3) 0.023454(3) 0.0163(4) Uiso 1.000000 1 R . .
C4 C 0.716463(3) 0.745014(3) 0.038624(3) 0.0158(3) Uani 1.000000 1 . . .
H4 H 0.689371(3) 0.772144(3) -0.006182(3) 0.0190(4) Uiso 1.000000 1 R . .
C5 C 0.172527(3) -0.015450(3) 0.086109(3) 0.0179(3) Uani 1.000000 1 . . .
H5 H 0.089638(3) -0.059940(3) 0.073915(3) 0.0215(4) Uiso 1.000000 1 R . .
C6 C 0.213641(3) 0.063337(3) 0.151108(3) 0.0152(3) Uani 1.000000 1 . . .
H6 H 0.157609(3) 0.071210(3) 0.184332(3) 0.0183(4) Uiso 1.000000 1 R . .
C7 C 0.336227(3) 0.132540(3) 0.169769(3) 0.0134(3) Uani 1.000000 1 . . .
C8 C 0.368985(3) 0.208969(3) 0.241295(3) 0.0139(3) Uani 1.000000 1 . . .
H8 H 0.305388(3) 0.201882(3) 0.274506(3) 0.0167(4) Uiso 1.000000 1 R . .
C11 C 0.546867(3) 0.302031(3) 0.402091(3) 0.0163(3) Uani 1.000000 1 . . .
H11a H 0.554679(3) 0.339118(3) 0.456538(3) 0.0196(4) Uiso 1.000000 1 R . .
H11b H 0.497549(3) 0.214336(3) 0.408497(3) 0.0196(4) Uiso 1.000000 1 R . .

loop_
_atom_site_aniso_label
_atom_site_aniso_U_11
_atom_site_aniso_U_22
_atom_site_aniso_U_33
_atom_site_aniso_U_12
_atom_site_aniso_U_13
_atom_site_aniso_U_23
Yb1 0.00668(8) 0.00668(8) 0.01201(10) 0.00334(4) -0.000000 0.000000
O1 0.0144(4) 0.0105(4) 0.0191(6) 0.0057(3) -0.0032(5) 0.0020(5)
C10 0.0124(4) 0.0193(4) 0.0199(7) 0.0091(4) -0.0025(5) -0.0075(5)
N2 0.0077(7) 0.0077(7) 0.0154(8) 0.0039(3) -0.000000 0.000000
N4 0.0149(4) 0.0166(4) 0.0137(7) 0.0099(4) -0.0006(5) -0.0023(5)
C2 0.0117(4) 0.0123(4) 0.0135(7) 0.0083(4) 0.0031(5) 0.0013(5)
C3 0.0097(4) 0.0154(4) 0.0166(7) 0.0070(4) 0.0005(5) -0.0001(5)
C4 0.0185(4) 0.0174(4) 0.0165(7) 0.0127(4) 0.0041(5) 0.0038(5)
C5 0.0098(4) 0.0158(4) 0.0227(7) 0.0023(4) -0.0049(5) 0.0011(5)
C6 0.0120(4) 0.0151(4) 0.0176(7) 0.0059(4) 0.0011(5) 0.0034(5)
C7 0.0111(4) 0.0118(4) 0.0153(7) 0.0042(4) -0.0007(5) 0.0004(5)
C8 0.0123(4) 0.0174(4) 0.0147(7) 0.0094(4) 0.0003(5) 0.0016(5)
C11 0.0124(4) 0.0195(4) 0.0149(7) 0.0064(4) 0.0032(5) -0.0010(5)

loop_
_atom_type_symbol
_atom_type_scat_dispersion_real
_atom_type_scat_dispersion_imag
_atom_type_scat_Cromer_Mann_a1
_atom_type_scat_Cromer_Mann_a2
_atom_type_scat_Cromer_Mann_a3
_atom_type_scat_Cromer_Mann_a4
_atom_type_scat_Cromer_Mann_b1
_atom_type_scat_Cromer_Mann_b2
_atom_type_scat_Cromer_Mann_b3
_atom_type_scat_Cromer_Mann_b4
_atom_type_scat_Cromer_Mann_c
_atom_type_scat_source
_atom_type_scat_dispersion_source
H 0.00000 0.00000 0.49300 0.32291 0.14019 0.04081 10.51090 26.12570 3.14236 57.79970 0.0030380000826 'International Tables Volume C Table 6.1.1.4 (pp. 500-502)' 'Henke, Gullikson and Davis, At. Data and Nucl. Data Tables, 1993, 54, 2'
C 0.00347 0.00161 2.31000 1.02000 1.58860 0.86500 20.84390 10.20750 0.56870 51.65120 0.215599998832 'International Tables Volume C Table 6.1.1.4 (pp. 500-502)' 'Henke, Gullikson and Davis, At. Data and Nucl. Data Tables, 1993, 54, 2'
Yb -0.21013 5.79943 28.66410 15.43450 15.30870 2.98963 1.98890 0.25712 10.66470 100.41700 7.56672000885 'International Tables Volume C Table 6.1.1.4 (pp. 500-502)' 'Henke, Gullikson and Davis, At. Data and Nucl. Data Tables, 1993, 54, 2'
O 0.01158 0.00611 3.04850 2.28680 1.54630 0.86700 13.27710 5.70110 0.32390 32.90890 0.250800013542 'International Tables Volume C Table 6.1.1.4 (pp. 500-502)' 'Henke, Gullikson and Davis, At. Data and Nucl. Data Tables, 1993, 54, 2'
N 0.00653 0.00323 12.21260 3.13220 2.01250 1.16630 0.00570 9.89330 28.99750 0.58260 -11.5290002823 'International Tables Volume C Table 6.1.1.4 (pp. 500-502)' 'Henke, Gullikson and Davis, At. Data and Nucl. Data Tables, 1993, 54, 2'

loop_
_geom_angle_atom_site_label_1
_geom_angle_atom_site_label_2
_geom_angle_atom_site_label_3
_geom_angle
_geom_angle_site_symmetry_1
_geom_angle_site_symmetry_3
O1 Yb1 O1 94.442(2) . 2_655
O1 Yb1 O1 94.442(3) 3_665 2_655
O1 Yb1 O1 94.442(2) 3_665 .
N2 Yb1 O1 122.0565(19) . 2_655
N2 Yb1 O1 122.0565(19) . .
N2 Yb1 O1 122.0565(19) . 3_665
N4 Yb1 O1 75.1565(15) 3_665 .
N4 Yb1 O1 84.6082(17) . .
N4 Yb1 O1 84.6082(17) 3_665 3_665
N4 Yb1 O1 84.6082(17) 2_655 2_655
N4 Yb1 O1 169.420(3) . 3_665
N4 Yb1 O1 75.1565(15) 2_655 3_665
N4 Yb1 O1 169.420(3) 2_655 .
N4 Yb1 O1 75.1565(15) . 2_655
N4 Yb1 O1 169.420(3) 3_665 2_655
N4 Yb1 N2 66.5808(17) 3_665 .
N4 Yb1 N2 66.5808(17) 2_655 .
N4 Yb1 N2 66.5808(17) . .
N4 Yb1 N4 105.251(2) 3_665 .
N4 Yb1 N4 105.251(2) 3_665 2_655
N4 Yb1 N4 105.251(2) 2_655 .
C2 O1 Yb1 141.196(4) . 3_665
H10b C10 H10a 108.6 . .
N4 C10 H10a 110.391(2) . .
N4 C10 H10b 110.391(2) . .
C11 C10 H10a 110.3909(18) . .
C11 C10 H10b 110.391(2) . .
C11 C10 N4 106.670(4) . .
C11 N2 Yb1 110.062(3) 3_665 .
C11 N2 Yb1 110.062(3) . .
C11 N2 Yb1 110.062(3) 2_655 .
C11 N2 C11 108.874(3) 2_655 .
C11 N2 C11 108.874(3) 2_655 3_665
C11 N2 C11 108.874(3) . 3_665
C10 N4 Yb1 113.298(3) . 2_655
C8 N4 Yb1 129.952(4) . 2_655
C8 N4 C10 116.428(5) . .
C3 C2 O1 120.377(4) . .
C7 C2 O1 122.486(5) 3_665 .
C7 C2 C3 117.133(4) 3_665 .
H3 C3 C2 119.072(2) . .
C4 C3 C2 121.855(4) . .
C4 C3 H3 119.072(3) . .
H4 C4 C3 119.605(3) . .
C5 C4 C3 120.791(5) 3_665 .
C5 C4 H4 119.605(3) 3_665 .
H5 C5 C4 120.636(3) . 2_655
C6 C5 C4 118.727(4) . 2_655
C6 C5 H5 120.636(3) . .
H6 C6 C5 118.980(3) . .
C7 C6 C5 122.040(5) . .
C7 C6 H6 118.980(3) . .
C6 C7 C2 119.415(5) . 2_655
C8 C7 C2 123.169(4) . 2_655
C8 C7 C6 117.343(5) . .
C7 C8 N4 126.567(5) . .
H8 C8 N4 116.717(4) . .
H8 C8 C7 116.717(2) . .
N2 C11 C10 110.176(4) 2_655 .
H11a C11 C10 109.623(3) . .
H11a C11 N2 109.623(3) . 2_655
H11b C11 C10 109.6226(18) . .
H11b C11 N2 109.6226(17) . 2_655
H11b C11 H11a 108.1 . .

loop_
_geom_bond_atom_site_label_1
_geom_bond_atom_site_label_2
_geom_bond_distance
_geom_bond_site_symmetry_2
Yb1 O1 2.16575(8) 2_655
Yb1 O1 2.16575(8) 3_665
Yb1 O1 2.16575(8) .
Yb1 N2 2.70458(13) .
Yb1 N4 2.43050(8) 2_655
Yb1 N4 2.43050(8) .
Yb1 N4 2.43050(8) 3_665
O1 C2 1.30776(7) .
C10 H10a 0.9900 .
C10 H10b 0.9900 .
C10 N4 1.47152(9) .
C10 C11 1.51814(9) .
N2 C11 1.48132(6) 3_665
N2 C11 1.48132(6) .
N2 C11 1.48132(6) 2_655
N4 C8 1.28310(6) .
C2 C3 1.41816(9) .
C2 C7 1.42455(8) 3_665
C3 H3 0.9500 .
C3 C4 1.37925(7) .
C4 H4 0.9500 .
C4 C5 1.39486(8) 3_665
C5 H5 0.9500 .
C5 C6 1.37926(8) .
C6 H6 0.9500 .
C6 C7 1.40965(7) .
C7 C8 1.44842(8) .
C8 H8 0.9500 .
C11 H11a 0.9900 .
C11 H11b 0.9900 .
